data_1001637
loop_
_publ_author_name
'Pelloquin, D'
'Hervieu, M'
'Malo, S'
'Michel, C'
'Maignan, A'
'Raveau, B'

_publ_section_title
;
Two transition-metal-substituted superconducting mercury-based
oxycarbonates, Hg(1-x) Mx Sr4 Cu2 (C O3) O(6+d) (M=Cr and Mo)
;
_journal_coden_ASTM PHYCE6
_journal_name_full 'Physica C (Amsterdam) (152,1988-)'
_journal_page_first 1
_journal_page_last 10
_journal_paper_doi 10.1016/0921-4534(95)00131-X
_journal_volume 246
_journal_year 1995
_chemical_formula_structural '(Hg0.46 Cr0.54) Sr4 Cu2 (C O3) O6.88'
_chemical_formula_sum 'C Cr0.54 Cu2 Hg0.46 O9.88 Sr4'
_chemical_name_systematic
;
Mercury chromium strontium copper carbonate oxide (0.46/0.54/4/2/1/6.88)
;
_space_group_IT_number 123
_symmetry_cell_setting tetragonal
_symmetry_Int_Tables_number 123
_symmetry_space_group_name_Hall '-P 4 2'
_symmetry_space_group_name_H-M 'P 4/m m m'
_cell_angle_alpha 90
_cell_angle_beta 90
_cell_angle_gamma 90
_cell_formula_units_Z 1
_cell_length_a 3.8747(1)
_cell_length_b 3.8747(1)
_cell_length_c 16.15549(60)
_cell_volume 242.5
_refine_ls_R_factor_all 0.1
_cod_depositor_comments
;
 Correcting the summary chemical formula by changing it from
 'Cr0.54 Cu2 Hg0.46 O9.88 Sr4' to 'C Cr0.54 Cu2 Hg0.46 O9.88 Sr4'.

 Antanas Vaitkus,
 2018-07-07
;
_cod_original_formula_sum 'Cr.54 Cu2 Hg.46 O9.88 Sr4'
_cod_database_code 1001637

loop_
_symmetry_equiv_pos_as_xyz
x,y,z
-x,-y,z
-x,y,z
x,-y,z
-y,x,z
y,-x,z
y,x,z
-y,-x,z
-x,-y,-z
x,y,-z
x,-y,-z
-x,y,-z
y,-x,-z
-y,x,-z
-y,-x,-z
y,x,-z

loop_
_atom_site_label
_atom_site_type_symbol
_atom_site_symmetry_multiplicity
_atom_site_Wyckoff_symbol
_atom_site_fract_x
_atom_site_fract_y
_atom_site_fract_z
_atom_site_occupancy
_atom_site_attached_hydrogens
_atom_site_calc_flag
Hg1 Hg2+ 1 a 0. 0. 0. 0.46(1) 0 d
Cr1 Cr3+ 1 a 0. 0. 0. 0.54(1) 0 d
Sr1 Sr2+ 2 h 0.5 0.5 0.1579(2) 1. 0 d
Sr2 Sr2+ 2 h 0.5 0.5 0.3720(2) 1. 0 d
Cu1 Cu3+ 2 g 0. 0. 0.2668(3) 1. 0 d
C1 C4+ 1 b 0. 0. 0.5 1. 0 d
O1 O2- 1 c 0.5 0.5 0. 0.88(5) 0 d
O2 O2- 2 g 0. 0. 0.1205(3) 1. 0 d
O3 O2- 2 g 0. 0. 0.425(1) 1. 0 d
O4 O2- 4 k 0.25 0.25 0.5 0.25 0 d
O5 O2- 4 i 0.5 0. 0.2783(8) 1. 0 d

loop_
_atom_type_symbol
_atom_type_oxidation_number
Hg2+ 2.000
Cr3+ 3.000
Sr2+ 2.000
Cu3+ 2.610
C4+ 4.000
O2- -2.000
